data_4131751
loop_
_publ_author_name
'Sun, Cai'
'Xu, Gang'
'Jiang, Xiao-Ming'
'Wang, Guan-E'
'Guo, Pei-Yu'
'Wang, Ming-Sheng'
'Guo, Guo-Cong'

_publ_section_title
;
 Design Strategy for Improving Optical and Electrical Properties and
 Stability of Lead-Halide Semiconductors.
;
_journal_issue 8
_journal_name_full 'Journal of the American Chemical Society'
_journal_page_first 2805
_journal_page_last 2811
_journal_paper_doi 10.1021/jacs.7b10101
_journal_volume 140
_journal_year 2018
_chemical_formula_moiety 'C16 H32 Cl6 N2 O5 Pb3, 2(H2 O)'
_chemical_formula_sum 'C16 H18 Cl6 N2 O5 Pb3'
_chemical_formula_weight 1152.59
_space_group_crystal_system orthorhombic
_space_group_IT_number 19
_space_group_name_Hall 'P 2ac 2ab'
_space_group_name_H-M_alt 'P 21 21 21'
_atom_sites_solution_hydrogens mixed
_audit_creation_method SHELXL-2014/6
_cell_angle_alpha 90
_cell_angle_beta 90
_cell_angle_gamma 90
_cell_formula_units_Z 4
_cell_length_a 4.3181(10)
_cell_length_b 22.051(6)
_cell_length_c 25.387(6)
_cell_measurement_reflns_used 7519
_cell_measurement_temperature 293(2)
_cell_measurement_theta_max 29.4460
_cell_measurement_theta_min 2.5950
_cell_volume 2417.3(10)
_computing_cell_refinement 'CrystalClear-SM Expert 2.1 b29 (Rigaku, 2013)'
_computing_data_collection 'CrystalClear-SM Expert 2.1 b29 (Rigaku, 2013)'
_computing_data_reduction 'CrystalClear-SM Expert 2.1 b29 (Rigaku, 2013)'
_computing_structure_refinement 'SHELXL-2014/6 (Sheldrick, 2014)'
_computing_structure_solution 'SHELXL-2014/6 (Sheldrick, 2014)'
_diffrn_ambient_temperature 293(2)
_diffrn_measured_fraction_theta_full 0.975
_diffrn_measured_fraction_theta_max 0.993
_diffrn_measurement_device_type 'Rigaku Pilatus 200K'
_diffrn_measurement_method '\w scans'
_diffrn_radiation_type 'Mo K\a'
_diffrn_radiation_wavelength 0.71073
_diffrn_reflns_av_R_equivalents 0.0690
_diffrn_reflns_av_unetI/netI 0.0592
_diffrn_reflns_Laue_measured_fraction_full 0.975
_diffrn_reflns_Laue_measured_fraction_max 0.993
_diffrn_reflns_limit_h_max 5
_diffrn_reflns_limit_h_min -5
_diffrn_reflns_limit_k_max 26
_diffrn_reflns_limit_k_min -26
_diffrn_reflns_limit_l_max 29
_diffrn_reflns_limit_l_min -30
_diffrn_reflns_number 21554
_diffrn_reflns_point_group_measured_fraction_full 0.974
_diffrn_reflns_point_group_measured_fraction_max 0.995
_diffrn_reflns_theta_full 25.242
_diffrn_reflns_theta_max 25.063
_diffrn_reflns_theta_min 2.447
_diffrn_source 'fine-focus sealed X-ray tube'
_exptl_absorpt_coefficient_mu 21.539
_exptl_absorpt_correction_T_max 1.00000
_exptl_absorpt_correction_T_min 0.32299
_exptl_absorpt_correction_type multi-scan
_exptl_absorpt_process_details
;
CrysAlisPro 1.171.38.41 (Rigaku Oxford Diffraction, 2015)
Empirical absorption correction using spherical harmonics,
 implemented in SCALE3 ABSPACK scaling algorithm.
;
_exptl_crystal_colour yellow
_exptl_crystal_density_diffrn 3.167
_exptl_crystal_density_method 'not measured'
_exptl_crystal_description prismatic
_exptl_crystal_F_000 2064
_exptl_crystal_size_max 0.15
_exptl_crystal_size_mid 0.05
_exptl_crystal_size_min 0.04
_refine_diff_density_max 2.078
_refine_diff_density_min -1.329
_refine_diff_density_rms 0.203
_refine_ls_abs_structure_details
;
 Refined as an inversion twin.
;
_refine_ls_abs_structure_Flack 0.482(15)
_refine_ls_extinction_method none
_refine_ls_goodness_of_fit_ref 0.925
_refine_ls_hydrogen_treatment mixed
_refine_ls_matrix_type full
_refine_ls_number_parameters 291
_refine_ls_number_reflns 4259
_refine_ls_number_restraints 3
_refine_ls_restrained_S_all 0.925
_refine_ls_R_factor_all 0.0451
_refine_ls_R_factor_gt 0.0374
_refine_ls_shift/su_max 0.004
_refine_ls_shift/su_mean 0.000
_refine_ls_structure_factor_coef Fsqd
_refine_ls_weighting_details 'w=1/[\s^2^(Fo^2^)+(0.0721P)^2^] where P=(Fo^2^+2Fc^2^)/3'
_refine_ls_weighting_scheme calc
_refine_ls_wR_factor_gt 0.0962
_refine_ls_wR_factor_ref 0.1004
_reflns_Friedel_coverage 0.679
_reflns_Friedel_fraction_full 0.974
_reflns_Friedel_fraction_max 0.997
_reflns_number_gt 3780
_reflns_number_total 4259
_reflns_threshold_expression 'I > 2\s(I)'
_cod_data_source_file ja7b10101_si_002.cif
_cod_data_source_block 19
_cod_depositor_comments
;
The following automatic conversions were performed:

data item '_exptl_absorpt_correction_type' value 'Multi-scan' was
changed to 'multi-scan' in accordance with the
/home/saulius/struct/COD-crude-data/automatic-downloads/DataCite-retrospective/ACS/depositions/lib/dictionaries/cif_core.dic
dictionary named 'cif_core.dic' version 2.4.2 last updated on
2011-04-26.

Automatic conversion script
Id: cif_fix_values 6909 2019-04-08 15:41:33Z antanas 
;
_cod_database_code 4131751
_shelx_space_group_comment
;
The symmetry employed for this shelxl refinement is uniquely defined
by the following loop, which should always be used as a source of
symmetry information in preference to the above space-group names.
They are only intended as comments.
;
_shelxl_version_number 2014/6

loop_
_space_group_symop_operation_xyz
'x, y, z'
'-x+1/2, -y, z+1/2'
'-x, y+1/2, -z+1/2'
'x+1/2, -y+1/2, -z'

loop_
_atom_site_label
_atom_site_type_symbol
_atom_site_fract_x
_atom_site_fract_y
_atom_site_fract_z
_atom_site_U_iso_or_equiv
_atom_site_adp_type
_atom_site_occupancy
_atom_site_site_symmetry_order
_atom_site_calc_flag
_atom_site_refinement_flags_posn
_atom_site_refinement_flags_adp
Pb1 Pb 1.47604(19) 2.03687(3) 1.54697(3) 0.0319(2) Uani 1 1 d . .
Pb2 Pb 1.01795(18) 2.43689(3) 0.81200(3) 0.02938(19) Uani 1 1 d . .
Pb3 Pb 0.61280(18) 2.33872(3) 0.97497(3) 0.0381(2) Uani 1 1 d . .
Cl1 Cl 1.9217(13) 2.1157(2) 1.59398(19) 0.0426(13) Uani 1 1 d . .
Cl2 Cl 0.5622(12) 2.52286(19) 0.82489(18) 0.0387(12) Uani 1 1 d . .
Cl3 Cl 0.5679(12) 2.3475(2) 0.8256(2) 0.0505(14) Uani 1 1 d . .
Cl4 Cl 0.8985(15) 2.4530(2) 0.70254(19) 0.0502(14) Uani 1 1 d . .
Cl5 Cl 1.0561(12) 2.43242(19) 0.92568(17) 0.0362(11) Uani 1 1 d . .
Cl6 Cl 0.1538(12) 2.24964(19) 0.94029(17) 0.0331(10) Uani 1 1 d . .
O1 O 1.347(3) 2.1145(6) 1.4823(5) 0.044(3) Uani 1 1 d . .
O1W O 1.105(4) 2.2374(8) 1.5341(7) 0.072(5) Uiso 1 1 d D .
H1WA H 1.25(4) 2.239(11) 1.511(7) 0.086 Uiso 1 1 d D U
H1WB H 1.17(5) 2.210(7) 1.555(6) 0.086 Uiso 1 1 d D U
O2 O 0.962(3) 2.0488(5) 1.4852(4) 0.035(3) Uani 1 1 d . .
O3 O 0.172(4) 2.3642(5) 1.0379(5) 0.039(4) Uani 1 1 d . .
O4 O 0.517(3) 2.4363(5) 1.0296(5) 0.042(3) Uani 1 1 d . .
N1 N 0.142(3) 2.3771(6) 1.1711(5) 0.023(3) Uani 1 1 d . .
N2 N 0.987(4) 2.2052(6) 1.3514(5) 0.028(3) Uani 1 1 d . .
C1 C 0.396(5) 2.3719(7) 1.2524(6) 0.032(5) Uani 1 1 d . .
H1A H 0.4478 2.3901 1.2843 0.038 Uiso 1 1 calc R U
C2 C 0.219(5) 2.4021(7) 1.2171(7) 0.031(5) Uani 1 1 d . .
H2A H 0.1495 2.4410 1.2251 0.037 Uiso 1 1 calc R U
C3 C 0.244(5) 2.3215(7) 1.1575(7) 0.028(4) Uani 1 1 d . .
H3A H 0.1894 2.3048 1.1252 0.034 Uiso 1 1 calc R U
C4 C 0.427(5) 2.2900(7) 1.1915(7) 0.037(5) Uani 1 1 d . .
H4A H 0.5027 2.2522 1.1816 0.044 Uiso 1 1 calc R U
C5 C 0.502(5) 2.3133(7) 1.2411(6) 0.027(4) Uani 1 1 d . .
C6 C 0.678(4) 2.2760(7) 1.2787(7) 0.024(4) Uani 1 1 d . .
C7 C 0.835(5) 2.3023(8) 1.3214(6) 0.030(4) Uani 1 1 d . .
H7A H 0.8326 2.3442 1.3259 0.037 Uiso 1 1 calc R U
C8 C 0.995(5) 2.2659(7) 1.3569(6) 0.033(4) Uani 1 1 d . .
H8A H 1.1062 2.2834 1.3844 0.040 Uiso 1 1 calc R U
C9 C 0.836(6) 2.1785(8) 1.3105(7) 0.045(6) Uani 1 1 d . .
H9A H 0.8380 2.1365 1.3064 0.054 Uiso 1 1 calc R U
C10 C 0.683(5) 2.2139(8) 1.2760(8) 0.039(5) Uani 1 1 d . .
H10A H 0.5756 2.1952 1.2487 0.047 Uiso 1 1 calc R U
C11 C -0.059(5) 2.4111(7) 1.1332(7) 0.034(5) Uani 1 1 d . .
H11A H -0.2002 2.4369 1.1526 0.040 Uiso 1 1 calc R U
H11B H -0.1815 2.3825 1.1130 0.040 Uiso 1 1 calc R U
C12 C 0.132(5) 2.4495(7) 1.0960(7) 0.032(4) Uani 1 1 d . .
H12A H 0.2934 2.4696 1.1160 0.038 Uiso 1 1 calc R U
H12B H -0.0002 2.4807 1.0811 0.038 Uiso 1 1 calc R U
C13 C 0.281(4) 2.4140(8) 1.0510(7) 0.029(4) Uani 1 1 d . .
C14 C 1.158(4) 2.1665(8) 1.3896(6) 0.031(4) Uani 1 1 d . .
H14A H 1.2779 2.1920 1.4131 0.037 Uiso 1 1 calc R U
H14B H 1.3010 2.1405 1.3707 0.037 Uiso 1 1 calc R U
C15 C 0.939(4) 2.1278(8) 1.4217(8) 0.038(5) Uani 1 1 d . .
H15A H 0.7775 2.1536 1.4361 0.045 Uiso 1 1 calc R U
H15B H 0.8402 2.0986 1.3985 0.045 Uiso 1 1 calc R U
C16 C 1.088(4) 2.0945(7) 1.4656(7) 0.027(4) Uani 1 1 d . .

loop_
_atom_site_aniso_label
_atom_site_aniso_U_11
_atom_site_aniso_U_22
_atom_site_aniso_U_33
_atom_site_aniso_U_23
_atom_site_aniso_U_13
_atom_site_aniso_U_12
Pb1 0.0317(4) 0.0261(3) 0.0380(4) 0.0067(3) -0.0077(4) -0.0013(3)
Pb2 0.0248(4) 0.0283(3) 0.0350(4) -0.0016(3) -0.0009(3) 0.0006(3)
Pb3 0.0390(5) 0.0252(3) 0.0501(4) -0.0031(3) 0.0112(4) -0.0023(3)
Cl1 0.048(4) 0.034(2) 0.046(3) -0.009(2) 0.003(2) -0.005(2)
Cl2 0.046(3) 0.026(2) 0.044(2) 0.0016(18) 0.003(2) 0.004(2)
Cl3 0.034(3) 0.031(2) 0.086(4) -0.008(2) -0.004(3) 0.000(2)
Cl4 0.070(4) 0.042(3) 0.039(3) -0.001(2) -0.004(3) 0.004(3)
Cl5 0.040(3) 0.034(2) 0.035(2) 0.0012(17) -0.004(2) -0.011(2)
Cl6 0.032(3) 0.030(2) 0.037(2) 0.0013(18) -0.001(2) -0.003(2)
O1 0.033(8) 0.047(8) 0.051(8) 0.024(7) -0.001(8) -0.004(7)
O2 0.049(9) 0.025(6) 0.032(6) 0.009(5) 0.002(7) 0.001(6)
O3 0.059(10) 0.023(6) 0.036(7) 0.000(5) 0.021(7) 0.003(6)
O4 0.022(7) 0.071(9) 0.035(7) -0.004(6) -0.001(7) 0.000(8)
N1 0.021(8) 0.022(7) 0.026(7) 0.010(6) 0.001(6) 0.001(6)
N2 0.025(8) 0.031(7) 0.027(7) 0.001(5) -0.006(7) 0.004(8)
C1 0.059(14) 0.021(9) 0.016(8) -0.003(6) -0.006(9) -0.002(9)
C2 0.046(13) 0.016(8) 0.032(10) -0.003(7) -0.004(9) 0.015(8)
C3 0.036(11) 0.022(9) 0.026(9) 0.000(7) -0.004(9) -0.004(8)
C4 0.052(15) 0.015(8) 0.043(10) -0.002(7) -0.006(11) 0.005(9)
C5 0.039(10) 0.019(7) 0.025(8) 0.002(6) 0.003(9) -0.003(9)
C6 0.021(10) 0.018(8) 0.033(10) -0.003(7) 0.014(8) 0.000(7)
C7 0.028(11) 0.035(10) 0.028(10) -0.008(8) -0.002(8) 0.004(9)
C8 0.046(12) 0.023(8) 0.030(9) 0.001(7) -0.017(10) -0.011(10)
C9 0.080(18) 0.020(9) 0.035(10) 0.003(8) -0.005(11) 0.009(10)
C10 0.048(14) 0.030(10) 0.039(12) -0.007(8) -0.011(10) -0.002(10)
C11 0.040(13) 0.023(8) 0.038(10) 0.006(7) -0.007(10) 0.002(9)
C12 0.041(11) 0.015(8) 0.039(10) 0.007(7) -0.015(9) 0.010(8)
C13 0.021(10) 0.036(10) 0.030(10) 0.011(8) 0.005(8) 0.007(8)
C14 0.032(11) 0.040(10) 0.020(9) 0.011(8) -0.005(8) 0.000(10)
C15 0.024(12) 0.033(10) 0.056(12) 0.005(8) -0.010(10) -0.004(8)
C16 0.024(11) 0.022(9) 0.034(9) 0.002(7) 0.003(8) 0.005(7)

loop_
_atom_type_symbol
_atom_type_description
_atom_type_scat_dispersion_real
_atom_type_scat_dispersion_imag
_atom_type_scat_source
C C 0.0033 0.0016 'International Tables Vol C Tables 4.2.6.8 and 6.1.1.4'
H H 0.0000 0.0000 'International Tables Vol C Tables 4.2.6.8 and 6.1.1.4'
N N 0.0061 0.0033 'International Tables Vol C Tables 4.2.6.8 and 6.1.1.4'
O O 0.0106 0.0060 'International Tables Vol C Tables 4.2.6.8 and 6.1.1.4'
Cl Cl 0.1484 0.1585 'International Tables Vol C Tables 4.2.6.8 and 6.1.1.4'
Pb Pb -3.3944 10.1111 'International Tables Vol C Tables 4.2.6.8 and 6.1.1.4'

loop_
_geom_angle_atom_site_label_1
_geom_angle_atom_site_label_2
_geom_angle_atom_site_label_3
_geom_angle
_geom_angle_site_symmetry_1
_geom_angle_site_symmetry_3
O1 Pb1 O2 73.2(4) . 1_655
O1 Pb1 O2 50.1(4) . .
O2 Pb1 O2 107.2(4) 1_655 .
O1 Pb1 Cl1 90.5(4) . .
O2 Pb1 Cl1 69.5(3) 1_655 .
O2 Pb1 Cl1 136.8(2) . .
Cl2 Pb2 Cl3 88.50(15) . .
Cl2 Pb2 Cl4 84.30(16) . .
Cl3 Pb2 Cl4 94.74(18) . .
Cl2 Pb2 Cl5 86.88(14) . .
Cl3 Pb2 Cl5 83.80(15) . .
Cl4 Pb2 Cl5 171.09(16) . .
Cl2 Pb2 Cl2 96.34(13) . 1_655
Cl3 Pb2 Cl2 165.20(15) . 1_655
Cl4 Pb2 Cl2 99.65(16) . 1_655
Cl5 Pb2 Cl2 82.51(13) . 1_655
O3 Pb3 O4 50.4(4) . .
O3 Pb3 Cl6 74.3(3) . 4_597
O4 Pb3 Cl6 99.8(3) . 4_597
O3 Pb3 Cl6 80.3(3) . .
O4 Pb3 Cl6 127.6(3) . .
Cl6 Pb3 Cl6 79.28(12) 4_597 .
O3 Pb3 Cl5 124.8(3) . .
O4 Pb3 Cl5 76.1(3) . .
Cl6 Pb3 Cl5 135.38(15) 4_597 .
Cl6 Pb3 Cl5 138.47(12) . .
Pb2 Cl2 Pb2 96.34(13) . 1_455
Pb2 Cl5 Pb3 113.12(14) . .
Pb3 Cl6 Pb3 105.57(14) 4_497 .
C16 O1 Pb1 100.5(10) . .
H1WA O1W H1WB 104(4) . .
C16 O2 Pb1 131.8(10) . 1_455
C16 O2 Pb1 87.3(11) . .
Pb1 O2 Pb1 107.2(4) 1_455 .
C13 O3 Pb3 94.6(11) . .
C13 O4 Pb3 92.0(11) . .
C2 N1 C3 121.2(15) . .
C2 N1 C11 120.1(13) . .
C3 N1 C11 118.7(14) . .
C8 N2 C9 121.4(15) . .
C8 N2 C14 119.4(15) . .
C9 N2 C14 119.1(14) . .
C2 C1 C5 120.2(16) . .
C2 C1 H1A 119.9 . .
C5 C1 H1A 119.9 . .
N1 C2 C1 121.2(15) . .
N1 C2 H2A 119.4 . .
C1 C2 H2A 119.4 . .
N1 C3 C4 119.6(16) . .
N1 C3 H3A 120.2 . .
C4 C3 H3A 120.2 . .
C3 C4 C5 121.2(16) . .
C3 C4 H4A 119.4 . .
C5 C4 H4A 119.4 . .
C4 C5 C1 116.5(16) . .
C4 C5 C6 120.0(14) . .
C1 C5 C6 123.4(14) . .
C10 C6 C7 116.2(17) . .
C10 C6 C5 122.4(17) . .
C7 C6 C5 121.4(14) . .
C8 C7 C6 120.2(15) . .
C8 C7 H7A 119.9 . .
C6 C7 H7A 119.9 . .
N2 C8 C7 119.7(16) . .
N2 C8 H8A 120.2 . .
C7 C8 H8A 120.2 . .
C10 C9 N2 118.7(16) . .
C10 C9 H9A 120.7 . .
N2 C9 H9A 120.7 . .
C9 C10 C6 123.8(19) . .
C9 C10 H10A 118.1 . .
C6 C10 H10A 118.1 . .
N1 C11 C12 111.5(17) . .
N1 C11 H11A 109.3 . .
C12 C11 H11A 109.3 . .
N1 C11 H11B 109.3 . .
C12 C11 H11B 109.3 . .
H11A C11 H11B 108.0 . .
C11 C12 C13 114.2(14) . .
C11 C12 H12A 108.7 . .
C13 C12 H12A 108.7 . .
C11 C12 H12B 108.7 . .
C13 C12 H12B 108.7 . .
H12A C12 H12B 107.6 . .
O3 C13 O4 122.6(17) . .
O3 C13 C12 119.6(17) . .
O4 C13 C12 117.7(17) . .
N2 C14 C15 111.4(16) . .
N2 C14 H14A 109.3 . .
C15 C14 H14A 109.3 . .
N2 C14 H14B 109.3 . .
C15 C14 H14B 109.3 . .
H14A C14 H14B 108.0 . .
C16 C15 C14 114.3(16) . .
C16 C15 H15A 108.7 . .
C14 C15 H15A 108.7 . .
C16 C15 H15B 108.7 . .
C14 C15 H15B 108.7 . .
H15A C15 H15B 107.6 . .
O2 C16 O1 121.9(16) . .
O2 C16 C15 120.6(17) . .
O1 C16 C15 117.5(15) . .

loop_
_geom_bond_atom_site_label_1
_geom_bond_atom_site_label_2
_geom_bond_distance
_geom_bond_site_symmetry_2
Pb1 O1 2.436(12) .
Pb1 O2 2.634(14) 1_655
Pb1 O2 2.730(14) .
Pb1 Cl1 2.854(5) .
Pb2 Cl2 2.752(5) .
Pb2 Cl3 2.789(5) .
Pb2 Cl4 2.849(5) .
Pb2 Cl5 2.892(5) .
Pb2 Cl2 3.037(5) 1_655
Pb3 O3 2.547(13) .
Pb3 O4 2.593(12) .
Pb3 Cl6 2.908(4) 4_597
Pb3 Cl6 2.926(5) .
Pb3 Cl5 3.082(5) .
Cl2 Pb2 3.037(5) 1_455
Cl6 Pb3 2.908(4) 4_497
O1 C16 1.27(2) .
O1W H1WA 0.851(16) .
O1W H1WB 0.852(14) .
O2 C16 1.25(2) .
O2 Pb1 2.634(14) 1_455
O3 C13 1.24(2) .
O4 C13 1.26(2) .
N1 C2 1.33(2) .
N1 C3 1.35(2) .
N1 C11 1.50(2) .
N2 C8 1.35(2) .
N2 C9 1.36(3) .
N2 C14 1.49(2) .
C1 C2 1.35(2) .
C1 C5 1.40(2) .
C1 H1A 0.9300 .
C2 H2A 0.9300 .
C3 C4 1.36(3) .
C3 H3A 0.9300 .
C4 C5 1.40(2) .
C4 H4A 0.9300 .
C5 C6 1.47(2) .
C6 C10 1.37(2) .
C6 C7 1.41(2) .
C7 C8 1.39(2) .
C7 H7A 0.9300 .
C8 H8A 0.9300 .
C9 C10 1.35(3) .
C9 H9A 0.9300 .
C10 H10A 0.9300 .
C11 C12 1.51(3) .
C11 H11A 0.9700 .
C11 H11B 0.9700 .
C12 C13 1.53(2) .
C12 H12A 0.9700 .
C12 H12B 0.9700 .
C14 C15 1.51(2) .
C14 H14A 0.9700 .
C14 H14B 0.9700 .
C15 C16 1.48(2) .
C15 H15A 0.9700 .
C15 H15B 0.9700 .
